data_7707869
loop_
_publ_author_name
'Sun, Chen'
'Oswald, Victoria F.'
'Hill, Ethan A.'
'Ziller, Joseph W.'
'Borovik, A. S.'

_publ_section_title
;
 Investigation of iron-ammine and amido complexes within a
 C<sub>3</sub>-symmetrical phosphinic amido tripodal ligand.
;
_journal_issue 32
_journal_name_full 'Dalton transactions (Cambridge, England : 2003)'
_journal_page_first 11197
_journal_page_last 11205
_journal_paper_doi 10.1039/d1dt01032h
_journal_volume 50
_journal_year 2021
_chemical_formula_sum 'C96 H108 Fe2 K2 N8 O9 P6'
_chemical_formula_weight 1893.62
_chemical_properties_physical Air-sensitive,Moisture-sensitive,Oxygen-sensitive
_space_group_crystal_system trigonal
_space_group_IT_number 167
_space_group_name_Hall '-R 3 2"c'
_space_group_name_H-M_alt 'R -3 c :H'
_atom_sites_solution_hydrogens geom
_atom_sites_solution_primary direct
_atom_sites_solution_secondary difmap
_audit_creation_method SHELXL-2014/7
_audit_update_record
;
2021-01-02 deposited with the CCDC.	2021-07-20 downloaded from the CCDC.
;
_cell_angle_alpha 90
_cell_angle_beta 90
_cell_angle_gamma 120
_cell_formula_units_Z 6
_cell_length_a 14.8465(13)
_cell_length_b 14.8465(13)
_cell_length_c 85.868(8)
_cell_measurement_reflns_used 6757
_cell_measurement_temperature 133(2)
_cell_measurement_theta_max 22.93
_cell_measurement_theta_min 2.47
_cell_volume 16391(3)
_computing_cell_refinement 'Bruker SAINT 8.34a, 2013'
_computing_data_collection 'Bruker APEX2 2014.11-0, 2014'
_computing_data_reduction 'Bruker SAINT 8.34a, 2013'
_computing_molecular_graphics 'Bruker SHELXTL'
_computing_publication_material 'Bruker SHELXTL'
_computing_structure_refinement 'SHELXL-2014/7 (Sheldrick, 2014)'
_computing_structure_solution 'Bruker SHELXTL 2014/4'
_diffrn_ambient_temperature 133(2)
_diffrn_measured_fraction_theta_full 1.000
_diffrn_measured_fraction_theta_max 1.000
_diffrn_measurement_device_type 'Bruker SMART APEX II CCD'
_diffrn_measurement_method '\f and \w scans'
_diffrn_radiation_type MoK\a
_diffrn_radiation_wavelength 0.71073
_diffrn_reflns_av_R_equivalents 0.0855
_diffrn_reflns_av_unetI/netI 0.0416
_diffrn_reflns_Laue_measured_fraction_full 1.000
_diffrn_reflns_Laue_measured_fraction_max 1.000
_diffrn_reflns_limit_h_max 18
_diffrn_reflns_limit_h_min -19
_diffrn_reflns_limit_k_max 19
_diffrn_reflns_limit_k_min -19
_diffrn_reflns_limit_l_max 109
_diffrn_reflns_limit_l_min -109
_diffrn_reflns_number 44415
_diffrn_reflns_point_group_measured_fraction_full 1.000
_diffrn_reflns_point_group_measured_fraction_max 1.000
_diffrn_reflns_theta_full 25.500
_diffrn_reflns_theta_max 27.116
_diffrn_reflns_theta_min 1.423
_diffrn_source 'fine-focus sealed tube'
_exptl_absorpt_coefficient_mu 0.482
_exptl_absorpt_correction_T_max 0.7455
_exptl_absorpt_correction_T_min 0.6822
_exptl_absorpt_correction_type multi-scan
_exptl_absorpt_process_details 'Bruker SADABS 2014/5'
_exptl_crystal_colour yellow
_exptl_crystal_density_diffrn 1.151
_exptl_crystal_description prism
_exptl_crystal_F_000 5952
_exptl_crystal_recrystallization_method 'Re-crystallisation from solvent: tetrahydrofuran, diethyl ether'
_exptl_crystal_size_max 0.543
_exptl_crystal_size_mid 0.385
_exptl_crystal_size_min 0.250
_refine_diff_density_max 0.421
_refine_diff_density_min -0.371
_refine_diff_density_rms 0.059
_refine_ls_extinction_method none
_refine_ls_goodness_of_fit_ref 1.029
_refine_ls_hydrogen_treatment constr
_refine_ls_matrix_type full
_refine_ls_number_parameters 185
_refine_ls_number_reflns 4029
_refine_ls_number_restraints 0
_refine_ls_restrained_S_all 1.029
_refine_ls_R_factor_all 0.0850
_refine_ls_R_factor_gt 0.0504
_refine_ls_shift/su_max 0.001
_refine_ls_shift/su_mean 0.000
_refine_ls_structure_factor_coef Fsqd
_refine_ls_weighting_details 'w=1/[\s^2^(Fo^2^)+(0.0429P)^2^+58.1010P] where P=(Fo^2^+2Fc^2^)/3'
_refine_ls_weighting_scheme calc
_refine_ls_wR_factor_gt 0.1086
_refine_ls_wR_factor_ref 0.1256
_reflns_Friedel_coverage 0.000
_reflns_number_gt 2771
_reflns_number_total 4029
_reflns_threshold_expression 'I > 2\s(I)'
_cod_data_source_file d1dt01032h2.cif
_cod_data_source_block asb542_sq
_cod_depositor_comments 'Adding full bibliography for 7707868--7707872.cif.'
_cod_database_code 7707869
_shelx_shelxl_version_number 2014/7
_shelx_space_group_comment
; 
The symmetry employed for this shelxl refinement is uniquely defined 
by the following loop, which should always be used as a source of 
symmetry information in preference to the above space-group names. 
They are only intended as comments. 
;
_shelx_estimated_absorpt_t_min 0.780
_shelx_estimated_absorpt_t_max 0.889
_exptl_absorpt_special_details
; 
 Reflections not merged 
   47374 Corrected reflections written to file asb542s.hkl 
 Estimated minimum and maximum transmission:  0.6822  0.7455 
 The ratio(0.9151) of these values is more reliable than their absolute values! 
 Additional spherical absorption correction applied with mu*r =  0.2000 
 Lambda/2 correction factor = 0.00150 
;

loop_
_space_group_symop_operation_xyz
'x, y, z'
'-y, x-y, z'
'-x+y, -x, z'
'y, x, -z+1/2'
'x-y, -y, -z+1/2'
'-x, -x+y, -z+1/2'
'x+2/3, y+1/3, z+1/3'
'-y+2/3, x-y+1/3, z+1/3'
'-x+y+2/3, -x+1/3, z+1/3'
'y+2/3, x+1/3, -z+5/6'
'x-y+2/3, -y+1/3, -z+5/6'
'-x+2/3, -x+y+1/3, -z+5/6'
'x+1/3, y+2/3, z+2/3'
'-y+1/3, x-y+2/3, z+2/3'
'-x+y+1/3, -x+2/3, z+2/3'
'y+1/3, x+2/3, -z+7/6'
'x-y+1/3, -y+2/3, -z+7/6'
'-x+1/3, -x+y+2/3, -z+7/6'
'-x, -y, -z'
'y, -x+y, -z'
'x-y, x, -z'
'-y, -x, z-1/2'
'-x+y, y, z-1/2'
'x, x-y, z-1/2'
'-x+2/3, -y+1/3, -z+1/3'
'y+2/3, -x+y+1/3, -z+1/3'
'x-y+2/3, x+1/3, -z+1/3'
'-y+2/3, -x+1/3, z-1/6'
'-x+y+2/3, y+1/3, z-1/6'
'x+2/3, x-y+1/3, z-1/6'
'-x+1/3, -y+2/3, -z+2/3'
'y+1/3, -x+y+2/3, -z+2/3'
'x-y+1/3, x+2/3, -z+2/3'
'-y+1/3, -x+2/3, z+1/6'
'-x+y+1/3, y+2/3, z+1/6'
'x+1/3, x-y+2/3, z+1/6'

loop_
_atom_site_label
_atom_site_type_symbol
_atom_site_fract_x
_atom_site_fract_y
_atom_site_fract_z
_atom_site_U_iso_or_equiv
_atom_site_adp_type
_atom_site_occupancy
_atom_site_site_symmetry_order
_atom_site_calc_flag
_atom_site_refinement_flags_posn
_atom_site_refinement_flags_adp
_atom_site_refinement_flags_occupancy
_atom_site_disorder_assembly
_atom_site_disorder_group
Fe1 Fe 0.3333 0.6667 0.47863(2) 0.02525(16) Uani 1 3 d S T P A .
K1 K 0.3333 0.6667 0.43799(2) 0.0344(2) Uani 1 3 d S T P . .
P1 P 0.12024(6) 0.48248(6) 0.46668(2) 0.0366(2) Uani 1 1 d . . . . .
O1 O 0.18149(16) 0.50186(16) 0.45214(2) 0.0442(5) Uani 1 1 d . . . . .
O2 O 0.1951(2) 0.6667 0.4167 0.0516(8) Uani 1 2 d S T P . .
N1 N 0.3333 0.6667 0.50341(4) 0.0311(8) Uani 1 3 d S T P . .
N2 N 0.1915(2) 0.5436(2) 0.48121(3) 0.0506(7) Uani 1 1 d . . . . .
C1 C 0.2491(3) 0.5629(3) 0.50848(5) 0.0383(9) Uiso 0.72 1 d . . P A 1
H1A H 0.2283 0.5666 0.5193 0.046 Uiso 0.72 1 calc R U P A 1
H1B H 0.2735 0.5119 0.5081 0.046 Uiso 0.72 1 calc R U P A 1
C1B C 0.2254(7) 0.6332(7) 0.50711(11) 0.030(2) Uiso 0.28 1 d . . P A 2
H1BA H 0.2088 0.6877 0.5042 0.036 Uiso 0.28 1 calc R U P A 2
H1BB H 0.2127 0.6194 0.5184 0.036 Uiso 0.28 1 calc R U P A 2
C2 C 0.1551(2) 0.5288(3) 0.49732(3) 0.0489(9) Uani 1 1 d . . . . .
H2AA H 0.1032 0.4547 0.4991 0.059 Uiso 0.72 1 calc R U P A 1
H2AB H 0.1214 0.5707 0.4994 0.059 Uiso 0.72 1 calc R U P A 1
H2BC H 0.1595 0.4702 0.5020 0.059 Uiso 0.28 1 calc R U P A 2
H2BD H 0.0815 0.5116 0.4976 0.059 Uiso 0.28 1 calc R U P A 2
C3 C 0.0197(2) 0.5161(2) 0.46372(3) 0.0396(7) Uani 1 1 d . . . . .
C4 C 0.0358(3) 0.6104(3) 0.46938(4) 0.0560(9) Uani 1 1 d . . . . .
H4 H 0.0960 0.6526 0.4754 0.067 Uiso 1 1 calc R U . . .
C5 C -0.0326(4) 0.6440(4) 0.46645(5) 0.0770(13) Uani 1 1 d . . . . .
H5 H -0.0201 0.7090 0.4704 0.092 Uiso 1 1 calc R U . . .
C6 C -0.1197(4) 0.5832(4) 0.45772(6) 0.0848(16) Uani 1 1 d . . . . .
H6 H -0.1677 0.6064 0.4557 0.102 Uiso 1 1 calc R U . . .
C7 C -0.1388(3) 0.4871(4) 0.45168(4) 0.0679(12) Uani 1 1 d . . . . .
H7 H -0.1990 0.4453 0.4456 0.081 Uiso 1 1 calc R U . . .
C8 C -0.0679(2) 0.4547(3) 0.45483(3) 0.0475(8) Uani 1 1 d . . . . .
H8 H -0.0794 0.3900 0.4509 0.057 Uiso 1 1 calc R U . . .
C9 C 0.0515(2) 0.3459(2) 0.47152(3) 0.0379(7) Uani 1 1 d . . . . .
C10 C -0.0268(2) 0.3039(2) 0.48265(4) 0.0455(8) Uani 1 1 d . . . . .
H10 H -0.0518 0.3463 0.4869 0.055 Uiso 1 1 calc R U . . .
C11 C -0.0695(3) 0.2023(3) 0.48773(4) 0.0525(9) Uani 1 1 d . . . . .
H11 H -0.1221 0.1760 0.4955 0.063 Uiso 1 1 calc R U . . .
C12 C -0.0357(3) 0.1403(3) 0.48154(5) 0.0637(10) Uani 1 1 d . . . . .
H12 H -0.0640 0.0707 0.4851 0.076 Uiso 1 1 calc R U . . .
C13 C 0.0389(4) 0.1777(3) 0.47022(5) 0.0715(12) Uani 1 1 d . . . . .
H13 H 0.0607 0.1332 0.4657 0.086 Uiso 1 1 calc R U . . .
C14 C 0.0835(3) 0.2806(3) 0.46523(4) 0.0549(9) Uani 1 1 d . . . . .
H14 H 0.1361 0.3061 0.4575 0.066 Uiso 1 1 calc R U . . .
C15 C 0.1847(3) 0.7571(3) 0.41764(4) 0.0613(10) Uani 1 1 d . . . . .
H15A H 0.2067 0.7968 0.4078 0.074 Uiso 1 1 calc R U . . .
H15B H 0.2280 0.8029 0.4262 0.074 Uiso 1 1 calc R U . . .
C16 C 0.0713(3) 0.7183(4) 0.42071(5) 0.0882(15) Uani 1 1 d . . . . .
H16A H 0.0560 0.7104 0.4320 0.106 Uiso 1 1 calc R U . . .
H16B H 0.0492 0.7656 0.4162 0.106 Uiso 1 1 calc R U . . .

loop_
_atom_site_aniso_label
_atom_site_aniso_U_11
_atom_site_aniso_U_22
_atom_site_aniso_U_33
_atom_site_aniso_U_23
_atom_site_aniso_U_13
_atom_site_aniso_U_12
Fe1 0.0257(2) 0.0257(2) 0.0243(3) 0.000 0.000 0.01287(11)
K1 0.0398(4) 0.0398(4) 0.0235(5) 0.000 0.000 0.01990(18)
P1 0.0290(4) 0.0351(4) 0.0340(4) -0.0037(3) 0.0031(3) 0.0073(3)
O1 0.0403(12) 0.0470(13) 0.0353(11) -0.0037(10) 0.0066(9) 0.0144(10)
O2 0.0492(13) 0.081(2) 0.0352(16) -0.0032(16) -0.0016(8) 0.0404(12)
N1 0.0339(13) 0.0339(13) 0.0257(18) 0.000 0.000 0.0169(6)
N2 0.0353(14) 0.0522(17) 0.0317(13) -0.0066(12) 0.0056(11) -0.0026(13)
C2 0.0350(17) 0.053(2) 0.0358(16) -0.0001(15) 0.0102(14) 0.0043(15)
C3 0.0442(17) 0.0390(17) 0.0326(14) 0.0090(13) 0.0149(13) 0.0185(15)
C4 0.072(2) 0.047(2) 0.053(2) 0.0083(16) 0.0193(18) 0.0321(19)
C5 0.091(3) 0.070(3) 0.088(3) 0.020(2) 0.032(3) 0.053(3)
C6 0.093(4) 0.113(4) 0.091(3) 0.052(3) 0.046(3) 0.084(3)
C7 0.047(2) 0.102(3) 0.057(2) 0.029(2) 0.0140(18) 0.039(2)
C8 0.0420(18) 0.056(2) 0.0410(17) 0.0064(15) 0.0076(14) 0.0220(16)
C9 0.0292(15) 0.0387(16) 0.0428(17) -0.0054(13) -0.0077(13) 0.0146(13)
C10 0.0356(17) 0.0330(17) 0.064(2) 0.0042(15) 0.0061(15) 0.0146(14)
C11 0.0406(18) 0.0377(18) 0.070(2) 0.0075(16) -0.0030(17) 0.0123(15)
C12 0.080(3) 0.044(2) 0.070(3) 0.0092(18) -0.006(2) 0.032(2)
C13 0.099(3) 0.063(3) 0.077(3) -0.003(2) -0.007(3) 0.058(3)
C14 0.061(2) 0.063(2) 0.052(2) -0.0041(18) -0.0006(17) 0.039(2)
C15 0.070(3) 0.090(3) 0.0411(19) 0.0034(19) 0.0020(17) 0.053(2)
C16 0.088(3) 0.144(5) 0.070(3) 0.018(3) 0.016(2) 0.086(3)

loop_
_atom_type_symbol
_atom_type_description
_atom_type_scat_dispersion_real
_atom_type_scat_dispersion_imag
_atom_type_scat_source
C C 0.0033 0.0016 'International Tables Vol C Tables 4.2.6.8 and 6.1.1.4'
H H 0.0000 0.0000 'International Tables Vol C Tables 4.2.6.8 and 6.1.1.4'
Fe Fe 0.3463 0.8444 'International Tables Vol C Tables 4.2.6.8 and 6.1.1.4'
K K 0.2009 0.2494 'International Tables Vol C Tables 4.2.6.8 and 6.1.1.4'
N N 0.0061 0.0033 'International Tables Vol C Tables 4.2.6.8 and 6.1.1.4'
O O 0.0106 0.0060 'International Tables Vol C Tables 4.2.6.8 and 6.1.1.4'
P P 0.1023 0.0942 'International Tables Vol C Tables 4.2.6.8 and 6.1.1.4'

loop_
_geom_angle_atom_site_label_1
_geom_angle_atom_site_label_2
_geom_angle_atom_site_label_3
_geom_angle
_geom_angle_site_symmetry_1
_geom_angle_site_symmetry_3
_geom_angle_publ_flag
N2 Fe1 N2 118.78(3) . 3_565 ?
N2 Fe1 N2 118.78(3) . 2_665 ?
N2 Fe1 N2 118.78(3) 3_565 2_665 ?
N2 Fe1 N1 83.62(7) . . ?
N2 Fe1 N1 83.62(7) 3_565 . ?
N2 Fe1 N1 83.62(7) 2_665 . ?
N2 Fe1 K1 96.38(7) . . ?
N2 Fe1 K1 96.38(7) 3_565 . ?
N2 Fe1 K1 96.38(7) 2_665 . ?
N1 Fe1 K1 180.0 . . ?
O1 K1 O1 100.67(6) . 2_665 ?
O1 K1 O1 100.67(6) . 3_565 ?
O1 K1 O1 100.66(6) 2_665 3_565 ?
O1 K1 O2 90.86(5) . . ?
O1 K1 O2 165.15(7) 2_665 . ?
O1 K1 O2 86.20(5) 3_565 . ?
O1 K1 O2 165.14(7) . 3_565 ?
O1 K1 O2 86.20(5) 2_665 3_565 ?
O1 K1 O2 90.86(5) 3_565 3_565 ?
O2 K1 O2 80.49(7) . 3_565 ?
O1 K1 O2 86.20(5) . 2_665 ?
O1 K1 O2 90.86(5) 2_665 2_665 ?
O1 K1 O2 165.14(7) 3_565 2_665 ?
O2 K1 O2 80.49(7) . 2_665 ?
O2 K1 O2 80.49(7) 3_565 2_665 ?
O1 K1 Fe1 62.73(5) . . ?
O1 K1 Fe1 62.73(5) 2_665 . ?
O1 K1 Fe1 62.73(5) 3_565 . ?
O2 K1 Fe1 131.75(5) . . ?
O2 K1 Fe1 131.75(5) 3_565 . ?
O2 K1 Fe1 131.75(5) 2_665 . ?
O1 K1 K1 117.27(5) . 10_455 ?
O1 K1 K1 117.27(5) 2_665 10_455 ?
O1 K1 K1 117.27(5) 3_565 10_455 ?
O2 K1 K1 48.25(5) . 10_455 ?
O2 K1 K1 48.25(5) 3_565 10_455 ?
O2 K1 K1 48.25(5) 2_665 10_455 ?
Fe1 K1 K1 180.0 . 10_455 ?
O1 K1 P1 99.14(5) . 3_565 ?
O1 K1 P1 85.86(5) 2_665 3_565 ?
O1 K1 P1 15.50(4) 3_565 3_565 ?
O2 K1 P1 101.66(3) . 3_565 ?
O2 K1 P1 94.46(4) 3_565 3_565 ?
O2 K1 P1 174.16(2) 2_665 3_565 ?
Fe1 K1 P1 50.357(16) . 3_565 ?
K1 K1 P1 129.641(16) 10_455 3_565 ?
O1 K1 P1 85.86(5) . 2_665 ?
O1 K1 P1 15.49(5) 2_665 2_665 ?
O1 K1 P1 99.14(5) 3_565 2_665 ?
O2 K1 P1 174.16(2) . 2_665 ?
O2 K1 P1 101.66(3) 3_565 2_665 ?
O2 K1 P1 94.46(4) 2_665 2_665 ?
Fe1 K1 P1 50.357(16) . 2_665 ?
K1 K1 P1 129.645(16) 10_455 2_665 ?
P1 K1 P1 83.65(2) 3_565 2_665 ?
O1 K1 P1 15.50(4) . . ?
O1 K1 P1 99.14(5) 2_665 . ?
O1 K1 P1 85.86(5) 3_565 . ?
O2 K1 P1 94.46(4) . . ?
O2 K1 P1 174.16(2) 3_565 . ?
O2 K1 P1 101.66(3) 2_665 . ?
Fe1 K1 P1 50.355(16) . . ?
K1 K1 P1 129.645(16) 10_455 . ?
P1 K1 P1 83.65(2) 3_565 . ?
P1 K1 P1 83.65(2) 2_665 . ?
O1 P1 N2 112.35(13) . . ?
O1 P1 C9 111.02(13) . . ?
N2 P1 C9 107.55(14) . . ?
O1 P1 C3 109.72(13) . . ?
N2 P1 C3 110.86(15) . . ?
C9 P1 C3 105.08(14) . . ?
O1 P1 K1 28.49(9) . . ?
N2 P1 K1 91.19(9) . . ?
C9 P1 K1 138.22(10) . . ?
C3 P1 K1 102.22(9) . . ?
P1 O1 K1 136.02(12) . . ?
C15 O2 C15 109.4(4) 11_565 . ?
C15 O2 K1 113.11(16) 11_565 10_455 ?
C15 O2 K1 118.06(16) . 10_455 ?
C15 O2 K1 118.04(16) 11_565 . ?
C15 O2 K1 113.09(16) . . ?
K1 O2 K1 83.50(9) 10_455 . ?
C1B N1 C1B 115.4(3) 2_665 . ?
C1B N1 C1B 115.4(3) 2_665 3_565 ?
C1B N1 C1B 115.4(3) . 3_565 ?
C1 N1 C1 111.74(19) . 3_565 ?
C1 N1 C1 111.73(19) . 2_665 ?
C1 N1 C1 111.73(19) 3_565 2_665 ?
C1B N1 Fe1 102.6(4) 2_665 . ?
C1B N1 Fe1 102.6(4) . . ?
C1B N1 Fe1 102.6(4) 3_565 . ?
C1 N1 Fe1 107.1(2) . . ?
C1 N1 Fe1 107.1(2) 3_565 . ?
C1 N1 Fe1 107.1(2) 2_665 . ?
C2 N2 P1 124.5(2) . . ?
C2 N2 Fe1 112.62(19) . . ?
P1 N2 Fe1 122.08(14) . . ?
N1 C1 C2 108.1(3) . . ?
N1 C1B C2 106.7(6) . . ?
N2 C2 C1 109.3(3) . . ?
N2 C2 C1B 109.7(4) . . ?
C8 C3 C4 119.3(3) . . ?
C8 C3 P1 121.8(2) . . ?
C4 C3 P1 118.6(3) . . ?
C5 C4 C3 121.5(4) . . ?
C4 C5 C6 119.5(4) . . ?
C5 C6 C7 120.9(4) . . ?
C8 C7 C6 118.5(4) . . ?
C3 C8 C7 120.4(4) . . ?
C14 C9 C10 117.2(3) . . ?
C14 C9 P1 119.8(3) . . ?
C10 C9 P1 122.7(2) . . ?
C11 C10 C9 122.1(3) . . ?
C12 C11 C10 119.6(3) . . ?
C11 C12 C13 120.2(4) . . ?
C12 C13 C14 120.5(4) . . ?
C9 C14 C13 120.4(3) . . ?
O2 C15 C16 106.0(3) . . ?
C16 C16 C15 102.3(3) 11_565 . ?

loop_
_geom_bond_atom_site_label_1
_geom_bond_atom_site_label_2
_geom_bond_distance
_geom_bond_site_symmetry_2
_geom_bond_publ_flag
Fe1 N2 1.994(2) . ?
Fe1 N2 1.994(2) 3_565 ?
Fe1 N2 1.994(2) 2_665 ?
Fe1 N1 2.127(4) . ?
Fe1 K1 3.4895(12) . ?
K1 O1 2.651(2) . ?
K1 O1 2.651(2) 2_665 ?
K1 O1 2.651(2) 3_565 ?
K1 O2 2.750(2) . ?
K1 O2 2.750(2) 3_565 ?
K1 O2 2.750(2) 2_665 ?
K1 K1 3.6625(19) 10_455 ?
K1 P1 3.8602(10) 3_565 ?
K1 P1 3.8602(10) 2_665 ?
K1 P1 3.8603(10) . ?
P1 O1 1.485(2) . ?
P1 N2 1.594(3) . ?
P1 C9 1.805(3) . ?
P1 C3 1.813(3) . ?
O2 C15 1.429(4) 11_565 ?
O2 C15 1.429(4) . ?
O2 K1 2.750(2) 10_455 ?
N1 C1B 1.455(9) 2_665 ?
N1 C1B 1.455(9) . ?
N1 C1B 1.455(9) 3_565 ?
N1 C1 1.483(4) . ?
N1 C1 1.483(4) 3_565 ?
N1 C1 1.483(4) 2_665 ?
N2 C2 1.461(4) . ?
C1 C2 1.554(5) . ?
C1B C2 1.607(9) . ?
C3 C8 1.385(4) . ?
C3 C4 1.386(4) . ?
C4 C5 1.359(6) . ?
C5 C6 1.372(7) . ?
C6 C7 1.408(6) . ?
C7 C8 1.386(5) . ?
C9 C14 1.384(4) . ?
C9 C10 1.389(4) . ?
C10 C11 1.382(4) . ?
C11 C12 1.357(5) . ?
C12 C13 1.366(6) . ?
C13 C14 1.396(5) . ?
C15 C16 1.505(5) . ?
C16 C16 1.498(9) 11_565 ?
